data_1553237
loop_
_publ_author_name
'Song, Lu'
'Luo, Sanzhong'
'Cheng, Jin-Pei'

_publ_section_title
;
 Visible-light promoted intermolecular halofunctionalization of alkenes
 with N-halogen saccharins
;
_journal_issue 4
_journal_name_full 'Organic Chemistry Frontiers'
_journal_page_first 447
_journal_paper_doi 10.1039/C5QO00432B
_journal_volume 3
_journal_year 2016
_chemical_formula_moiety 'C16 H14 Br N O3 S'
_chemical_formula_sum 'C16 H14 Br N O3 S'
_chemical_formula_weight 380.25
_space_group_crystal_system monoclinic
_space_group_IT_number 14
_space_group_name_Hall '-P 2ybc'
_space_group_name_H-M_alt 'P 1 21/c 1'
_atom_sites_solution_hydrogens geom
_audit_creation_date 2014-08-14
_audit_creation_method
;
Olex2 1.2
(compiled 2013.12.10 svn.r2850 for OlexSys, GUI svn.r4736)
;
_audit_update_record
;
2015-12-16 deposited with the CCDC.
2016-01-25 downloaded from the CCDC.
;
_cell_angle_alpha 90
_cell_angle_beta 109.905(4)
_cell_angle_gamma 90
_cell_formula_units_Z 4
_cell_length_a 15.825(4)
_cell_length_b 8.982(3)
_cell_length_c 11.426(6)
_cell_measurement_reflns_used 4283
_cell_measurement_temperature 173.1500
_cell_measurement_theta_max 27.4811
_cell_measurement_theta_min 2.6488
_cell_volume 1527.1(10)
_computing_cell_refinement 'CrystalClear (Rigaku Inc., 2007)'
_computing_data_collection 'CrystalClear (Rigaku Inc., 2007)'
_computing_data_reduction 'CrystalClear (Rigaku Inc., 2007)'
_computing_molecular_graphics 'Olex2 (Dolomanov et al., 2009)'
_computing_publication_material 'Olex2 (Dolomanov et al., 2009)'
_computing_structure_refinement 'SHELXL (Sheldrick, 2013)'
_computing_structure_solution
;
'SHELXS (Sheldrick, 2013)'
;
_diffrn_ambient_temperature 173.1500
_diffrn_detector_area_resol_mean 28.5714
_diffrn_measured_fraction_theta_full 0.994
_diffrn_measured_fraction_theta_max 0.994
_diffrn_measurement_device
;
Saturn724+ (2x2 bin mode)
;
_diffrn_measurement_device_details
;
AFC10: Fixed Chi 2 circle
;
_diffrn_measurement_device_type 'Saturn724+ CCD'
_diffrn_measurement_method '\w scans at fixed \c = 45\%'
_diffrn_orient_matrix_type d*Trek
_diffrn_orient_matrix_UB_11 -0.0885
_diffrn_orient_matrix_UB_12 -0.0209
_diffrn_orient_matrix_UB_13 -0.0197
_diffrn_orient_matrix_UB_21 0.0342
_diffrn_orient_matrix_UB_22 -0.0692
_diffrn_orient_matrix_UB_23 -0.0802
_diffrn_orient_matrix_UB_31 -0.0199
_diffrn_orient_matrix_UB_32 -0.0526
_diffrn_orient_matrix_UB_33 0.0369
_diffrn_radiation_detector CCD
_diffrn_radiation_monochromator 'Graphite Monochromator'
_diffrn_radiation_type MoK\a
_diffrn_radiation_wavelength 0.71073
_diffrn_reflns_av_R_equivalents 0.0453
_diffrn_reflns_av_unetI/netI 0.0397
_diffrn_reflns_Laue_measured_fraction_full 0.994
_diffrn_reflns_Laue_measured_fraction_max 0.994
_diffrn_reflns_limit_h_max 20
_diffrn_reflns_limit_h_min -12
_diffrn_reflns_limit_k_max 11
_diffrn_reflns_limit_k_min -11
_diffrn_reflns_limit_l_max 14
_diffrn_reflns_limit_l_min -14
_diffrn_reflns_number 10011
_diffrn_reflns_point_group_measured_fraction_full 0.994
_diffrn_reflns_point_group_measured_fraction_max 0.994
_diffrn_reflns_theta_full 26.000
_diffrn_reflns_theta_max 27.437
_diffrn_reflns_theta_min 1.369
_diffrn_source 'Sealed Tube'
_diffrn_source_current 30.0000
_diffrn_source_power 1.5000
_diffrn_source_voltage 50.0000
_exptl_absorpt_coefficient_mu 2.840
_exptl_absorpt_correction_T_max 1.0000
_exptl_absorpt_correction_T_min 0.7336
_exptl_absorpt_correction_type multi-scan
_exptl_absorpt_process_details 'CrystalClear (Rigaku Inc., 2007)'
_exptl_crystal_colour Colorless
_exptl_crystal_density_diffrn 1.654
_exptl_crystal_description block
_exptl_crystal_F_000 768
_exptl_crystal_size_max 0.23
_exptl_crystal_size_mid 0.17
_exptl_crystal_size_min 0.12
_refine_diff_density_max 0.867
_refine_diff_density_min -0.755
_refine_diff_density_rms 0.107
_refine_ls_extinction_method none
_refine_ls_goodness_of_fit_ref 1.126
_refine_ls_hydrogen_treatment constr
_refine_ls_matrix_type full
_refine_ls_number_parameters 200
_refine_ls_number_reflns 3465
_refine_ls_number_restraints 0
_refine_ls_restrained_S_all 1.126
_refine_ls_R_factor_all 0.0748
_refine_ls_R_factor_gt 0.0663
_refine_ls_shift/su_max 0.001
_refine_ls_shift/su_mean 0.000
_refine_ls_structure_factor_coef Fsqd
_refine_ls_weighting_details 'w=1/[\s^2^(Fo^2^)+(0.0378P)^2^+6.1349P] where P=(Fo^2^+2Fc^2^)/3'
_refine_ls_weighting_scheme calc
_refine_ls_wR_factor_gt 0.1402
_refine_ls_wR_factor_ref 0.1474
_reflns_Friedel_coverage 0.000
_reflns_number_gt 3090
_reflns_number_total 3465
_reflns_threshold_expression 'I > 2\s(I)'
_cod_data_source_file c5qo00432b2.cif
_cod_data_source_block a
_cod_original_cell_volume 1527.2(10)
_cod_database_code 1553237
_shelxl_version_number 2013-4
_shelx_space_group_comment
;
The symmetry employed for this shelxl refinement is uniquely defined
by the following loop, which should always be used as a source of
symmetry information in preference to the above space-group names.
They are only intended as comments.
;
_diffrn_number_total 3694
_olex2_refinement_description
;
1. Fixed Uiso
 At 1.2 times of:
  All C(H) groups, All C(H,H) groups
 At 1.5 times of:
  All C(H,H,H) groups
2.a Ternary CH refined with riding coordinates:
 C8(H8)
2.b Secondary CH2 refined with riding coordinates:
 C9(H9A,H9B)
2.c Aromatic/amide H refined with riding coordinates:
 C2(H2), C3(H3), C4(H4), C5(H5), C11(H11), C12(H12), C14(H14), C15(H15)
2.d Idealised Me refined as rotating group:
 C16(H16A,H16B,H16C)
;

loop_
_space_group_symop_operation_xyz
'x, y, z'
'-x, y+1/2, -z+1/2'
'-x, -y, -z'
'x, -y-1/2, z-1/2'

loop_
_atom_site_label
_atom_site_type_symbol
_atom_site_fract_x
_atom_site_fract_y
_atom_site_fract_z
_atom_site_U_iso_or_equiv
_atom_site_adp_type
_atom_site_occupancy
_atom_site_site_symmetry_order
_atom_site_calc_flag
_atom_site_refinement_flags_posn
Br1 Br 0.43504(3) 0.73021(6) 0.49945(5) 0.04400(18) Uani 1 1 d .
S1 S 0.15348(8) 0.77270(13) 0.12858(13) 0.0373(3) Uani 1 1 d .
O1 O 0.1989(3) 0.7244(4) 0.0477(4) 0.0507(10) Uani 1 1 d .
O2 O 0.1689(2) 0.9221(4) 0.1730(4) 0.0494(10) Uani 1 1 d .
O3 O 0.1020(3) 0.4903(4) 0.3354(4) 0.0494(9) Uani 1 1 d .
N1 N 0.1749(3) 0.6547(5) 0.2489(4) 0.0384(9) Uani 1 1 d .
C1 C 0.0385(3) 0.7307(5) 0.0723(5) 0.0335(10) Uani 1 1 d .
C2 C -0.0267(4) 0.7902(6) -0.0301(5) 0.0416(11) Uani 1 1 d .
H2 H -0.0131 0.8620 -0.0795 0.050 Uiso 1 1 calc R
C3 C -0.1137(3) 0.7377(6) -0.0559(5) 0.0462(13) Uani 1 1 d .
H3 H -0.1594 0.7746 -0.1247 0.055 Uiso 1 1 calc R
C4 C -0.1336(3) 0.6337(6) 0.0170(6) 0.0499(14) Uani 1 1 d .
H4 H -0.1925 0.6003 -0.0033 0.060 Uiso 1 1 calc R
C5 C -0.0671(3) 0.5760(6) 0.1219(5) 0.0427(12) Uani 1 1 d .
H5 H -0.0812 0.5060 0.1724 0.051 Uiso 1 1 calc R
C6 C 0.0198(3) 0.6254(5) 0.1487(4) 0.0343(10) Uani 1 1 d .
C7 C 0.0996(3) 0.5794(5) 0.2545(5) 0.0378(10) Uani 1 1 d .
C8 C 0.2646(3) 0.6218(6) 0.3422(5) 0.0446(12) Uani 1 1 d .
H8 H 0.2549 0.5984 0.4205 0.054 Uiso 1 1 calc R
C9 C 0.3208(4) 0.7583(6) 0.3646(6) 0.0497(14) Uani 1 1 d .
H9A H 0.2883 0.8400 0.3853 0.060 Uiso 1 1 calc R
H9B H 0.3323 0.7846 0.2890 0.060 Uiso 1 1 calc R
C10 C 0.3048(3) 0.4835(5) 0.3049(5) 0.0389(11) Uani 1 1 d .
C11 C 0.3477(3) 0.4818(6) 0.2173(5) 0.0462(13) Uani 1 1 d .
H11 H 0.3547 0.5700 0.1791 0.055 Uiso 1 1 calc R
C12 C 0.3804(3) 0.3491(6) 0.1862(5) 0.0438(12) Uani 1 1 d .
H12 H 0.4095 0.3501 0.1278 0.053 Uiso 1 1 calc R
C13 C 0.3703(3) 0.2153(6) 0.2408(5) 0.0367(10) Uani 1 1 d .
C14 C 0.3283(3) 0.2196(6) 0.3285(5) 0.0374(10) Uani 1 1 d .
H14 H 0.3215 0.1316 0.3673 0.045 Uiso 1 1 calc R
C15 C 0.2962(3) 0.3502(6) 0.3604(5) 0.0400(11) Uani 1 1 d .
H15 H 0.2683 0.3489 0.4202 0.048 Uiso 1 1 calc R
C16 C 0.4027(4) 0.0711(6) 0.2063(6) 0.0510(14) Uani 1 1 d .
H16A H 0.3523 0.0138 0.1560 0.077 Uiso 1 1 calc GR
H16B H 0.4344 0.0165 0.2805 0.077 Uiso 1 1 calc GR
H16C H 0.4423 0.0905 0.1604 0.077 Uiso 1 1 calc GR

loop_
_atom_site_aniso_label
_atom_site_aniso_U_11
_atom_site_aniso_U_22
_atom_site_aniso_U_33
_atom_site_aniso_U_23
_atom_site_aniso_U_13
_atom_site_aniso_U_12
Br1 0.0316(3) 0.0501(3) 0.0423(3) -0.0032(2) 0.0022(2) -0.0049(2)
S1 0.0294(5) 0.0304(6) 0.0488(7) 0.0037(5) 0.0092(5) 0.0021(4)
O1 0.045(2) 0.049(2) 0.066(3) 0.010(2) 0.0299(19) 0.0093(17)
O2 0.044(2) 0.0282(17) 0.068(3) 0.0000(17) 0.0076(18) -0.0025(15)
O3 0.051(2) 0.048(2) 0.045(2) 0.0104(18) 0.0102(17) 0.0010(18)
N1 0.0296(18) 0.034(2) 0.045(2) 0.0040(18) 0.0035(17) -0.0005(16)
C1 0.030(2) 0.030(2) 0.037(2) -0.0059(19) 0.0061(18) 0.0045(18)
C2 0.044(3) 0.039(3) 0.036(3) 0.001(2) 0.006(2) 0.008(2)
C3 0.034(2) 0.047(3) 0.043(3) -0.007(2) -0.006(2) 0.013(2)
C4 0.029(2) 0.050(3) 0.064(4) -0.017(3) 0.007(2) 0.001(2)
C5 0.035(2) 0.041(3) 0.052(3) -0.002(2) 0.014(2) -0.004(2)
C6 0.033(2) 0.034(2) 0.034(2) -0.004(2) 0.0087(19) 0.0007(19)
C7 0.040(2) 0.033(2) 0.035(2) -0.002(2) 0.007(2) 0.003(2)
C8 0.036(2) 0.037(3) 0.051(3) -0.003(2) 0.002(2) 0.001(2)
C9 0.040(3) 0.050(3) 0.051(3) -0.009(3) 0.004(2) -0.001(2)
C10 0.028(2) 0.035(2) 0.043(3) -0.001(2) -0.003(2) 0.0012(19)
C11 0.031(2) 0.043(3) 0.052(3) 0.012(2) -0.002(2) 0.002(2)
C12 0.033(2) 0.057(3) 0.038(3) 0.006(2) 0.008(2) 0.000(2)
C13 0.027(2) 0.041(3) 0.036(2) -0.003(2) 0.0022(18) 0.0012(19)
C14 0.037(2) 0.034(2) 0.037(3) -0.002(2) 0.006(2) 0.000(2)
C15 0.039(2) 0.038(3) 0.040(3) -0.002(2) 0.009(2) -0.001(2)
C16 0.047(3) 0.048(3) 0.055(3) -0.014(3) 0.015(3) 0.001(2)

loop_
_atom_type_symbol
_atom_type_description
_atom_type_scat_dispersion_real
_atom_type_scat_dispersion_imag
_atom_type_scat_source
C C 0.0033 0.0016 'International Tables Vol C Tables 4.2.6.8 and 6.1.1.4'
H H 0.0000 0.0000 'International Tables Vol C Tables 4.2.6.8 and 6.1.1.4'
Br Br -0.2901 2.4595 'International Tables Vol C Tables 4.2.6.8 and 6.1.1.4'
N N 0.0061 0.0033 'International Tables Vol C Tables 4.2.6.8 and 6.1.1.4'
O O 0.0106 0.0060 'International Tables Vol C Tables 4.2.6.8 and 6.1.1.4'
S S 0.1246 0.1234 'International Tables Vol C Tables 4.2.6.8 and 6.1.1.4'

loop_
_geom_angle_atom_site_label_1
_geom_angle_atom_site_label_2
_geom_angle_atom_site_label_3
_geom_angle
O1 S1 O2 117.1(3)
O1 S1 N1 109.6(2)
O1 S1 C1 112.9(2)
O2 S1 N1 109.9(2)
O2 S1 C1 111.4(2)
N1 S1 C1 93.4(2)
C7 N1 S1 114.1(3)
C7 N1 C8 119.6(4)
C8 N1 S1 126.3(4)
C2 C1 S1 127.7(4)
C2 C1 C6 122.8(5)
C6 C1 S1 109.5(3)
C1 C2 C3 116.8(5)
C4 C3 C2 121.6(5)
C3 C4 C5 121.1(5)
C6 C5 C4 118.3(5)
C1 C6 C7 113.6(4)
C5 C6 C1 119.4(5)
C5 C6 C7 127.0(5)
O3 C7 N1 123.4(5)
O3 C7 C6 127.2(5)
N1 C7 C6 109.4(4)
N1 C8 C10 110.5(4)
C9 C8 N1 109.2(4)
C9 C8 C10 116.0(5)
C8 C9 Br1 111.6(4)
C11 C10 C8 124.4(5)
C15 C10 C8 117.5(5)
C15 C10 C11 118.1(5)
C10 C11 C12 120.6(5)
C13 C12 C11 121.1(5)
C12 C13 C16 122.0(5)
C14 C13 C12 117.4(5)
C14 C13 C16 120.6(5)
C15 C14 C13 121.9(5)
C14 C15 C10 120.9(5)

loop_
_geom_bond_atom_site_label_1
_geom_bond_atom_site_label_2
_geom_bond_distance
Br1 C9 1.952(6)
S1 O1 1.419(4)
S1 O2 1.427(4)
S1 N1 1.676(4)
S1 C1 1.752(5)
O3 C7 1.213(6)
N1 C7 1.392(6)
N1 C8 1.486(6)
C1 C2 1.377(7)
C1 C6 1.386(7)
C2 C3 1.389(8)
C3 C4 1.357(8)
C4 C5 1.399(8)
C5 C6 1.377(6)
C6 C7 1.478(6)
C8 C9 1.485(7)
C8 C10 1.522(7)
C10 C11 1.387(8)
C10 C15 1.383(7)
C11 C12 1.393(8)
C12 C13 1.388(7)
C13 C14 1.379(7)
C13 C16 1.494(7)
C14 C15 1.376(7)

loop_
_geom_torsion_atom_site_label_1
_geom_torsion_atom_site_label_2
_geom_torsion_atom_site_label_3
_geom_torsion_atom_site_label_4
_geom_torsion
S1 N1 C7 O3 -179.6(4)
S1 N1 C7 C6 0.6(5)
S1 N1 C8 C9 33.7(7)
S1 N1 C8 C10 -95.0(5)
S1 C1 C2 C3 179.8(4)
S1 C1 C6 C5 179.8(4)
S1 C1 C6 C7 0.5(5)
O1 S1 N1 C7 -116.0(4)
O1 S1 N1 C8 61.4(5)
O1 S1 C1 C2 -68.0(5)
O1 S1 C1 C6 112.8(4)
O2 S1 N1 C7 113.9(4)
O2 S1 N1 C8 -68.7(5)
O2 S1 C1 C2 66.2(5)
O2 S1 C1 C6 -113.1(4)
N1 S1 C1 C2 179.1(5)
N1 S1 C1 C6 -0.1(4)
N1 C8 C9 Br1 173.7(4)
N1 C8 C10 C11 80.2(6)
N1 C8 C10 C15 -98.4(5)
C1 S1 N1 C7 -0.3(4)
C1 S1 N1 C8 177.1(4)
C1 C2 C3 C4 0.6(8)
C1 C6 C7 O3 179.5(5)
C1 C6 C7 N1 -0.7(6)
C2 C1 C6 C5 0.6(7)
C2 C1 C6 C7 -178.8(4)
C2 C3 C4 C5 0.5(8)
C3 C4 C5 C6 -1.1(8)
C4 C5 C6 C1 0.6(8)
C4 C5 C6 C7 179.8(5)
C5 C6 C7 O3 0.2(9)
C5 C6 C7 N1 -180.0(5)
C6 C1 C2 C3 -1.1(7)
C7 N1 C8 C9 -149.0(5)
C7 N1 C8 C10 82.2(6)
C8 N1 C7 O3 2.8(8)
C8 N1 C7 C6 -177.0(4)
C8 C10 C11 C12 -178.2(4)
C8 C10 C15 C14 177.9(4)
C9 C8 C10 C11 -44.7(7)
C9 C8 C10 C15 136.7(5)
C10 C8 C9 Br1 -60.6(6)
C10 C11 C12 C13 0.6(8)
C11 C10 C15 C14 -0.8(7)
C11 C12 C13 C14 -1.2(7)
C11 C12 C13 C16 178.4(5)
C12 C13 C14 C15 0.8(7)
C13 C14 C15 C10 0.2(8)
C15 C10 C11 C12 0.4(7)
C16 C13 C14 C15 -178.7(5)
